data_2022551
loop_
_publ_author_name
'Broadhurst, Edward T.'
'Wilson, Cameron J. G.'
'Zissimou, Georgia A.'
'Nudelman, Fabio'
'Constantinides, Christos P.'
'Koutentis, Panayiotis A.'
'Parsons, Simon'

_publ_section_title
;
 A first-order phase transition in Blatter's radical at high pressure
;
_journal_issue 2
_journal_name_full 'Acta Crystallographica Section B Structural Science, Crystal Engineering and Materials'
_journal_paper_doi 10.1107/S2052520622000191
_journal_volume 78
_journal_year 2022
_chemical_formula_moiety 'C19 H14 N3'
_chemical_formula_sum 'C19 H14 N3'
_chemical_formula_weight 284.33
_chemical_name_systematic 1,3-Diphenyl-1,2,4-benzotriazin-4(1H)-yl
_space_group_crystal_system monoclinic
_space_group_IT_number 14
_space_group_name_Hall '-P 2yn'
_space_group_name_H-M_alt 'P 1 21/n 1'
_atom_sites_solution_hydrogens geom
_atom_sites_solution_primary dual
_audit_creation_date 2021-04-28
_audit_creation_method
;
Olex2 1.3
(compiled 2020.11.12 svn.r5f609507 for OlexSys, GUI svn.r6272)
;
_cell_angle_alpha 90
_cell_angle_beta 99.757(8)
_cell_angle_gamma 90
_cell_formula_units_Z 4
_cell_length_a 10.3807(7)
_cell_length_b 6.7430(5)
_cell_length_c 19.605(3)
_cell_measurement_reflns_used 2218
_cell_measurement_temperature 295.3
_cell_measurement_theta_max 24.553
_cell_measurement_theta_min 3.20
_cell_volume 1352.4(2)
_computing_cell_refinement 'SAINT V8.40A (Bruker, 2019)'
_computing_data_reduction 'SAINT V8.40A (Bruker, 2019)'
_computing_molecular_graphics 'Olex2 1.3 (Dolomanov et al., 2009)'
_computing_publication_material 'Olex2 1.3 (Dolomanov et al., 2009)'
_computing_structure_refinement 'XL  (Sheldrick, 2008)'
_computing_structure_solution 'SHELXT 2014/5 (Sheldrick, 2014)'
_diffrn_ambient_temperature 295.3
_diffrn_detector 'Bruker APEX2 area detector'
_diffrn_detector_area_resol_mean 7.9
_diffrn_detector_type 'CCD area detector'
_diffrn_measured_fraction_theta_full 0.357
_diffrn_measured_fraction_theta_max 0.331
_diffrn_measurement_device 'three-circle diffractometer'
_diffrn_measurement_device_type 'Bruker SMART APEX2 area detector'
_diffrn_measurement_method '\f and \w scans'
_diffrn_radiation_monochromator 'mirror optics'
_diffrn_radiation_probe x-ray
_diffrn_radiation_type MoK\a
_diffrn_radiation_wavelength 0.71073
_diffrn_reflns_av_R_equivalents 0.0368
_diffrn_reflns_av_unetI/netI 0.0360
_diffrn_reflns_Laue_measured_fraction_full 0.357
_diffrn_reflns_Laue_measured_fraction_max 0.331
_diffrn_reflns_limit_h_max 12
_diffrn_reflns_limit_h_min -12
_diffrn_reflns_limit_k_max 8
_diffrn_reflns_limit_k_min -8
_diffrn_reflns_limit_l_max 8
_diffrn_reflns_limit_l_min -8
_diffrn_reflns_number 6476
_diffrn_reflns_point_group_measured_fraction_full 0.357
_diffrn_reflns_point_group_measured_fraction_max 0.331
_diffrn_reflns_theta_full 25.242
_diffrn_reflns_theta_max 26.375
_diffrn_reflns_theta_min 2.089
_diffrn_source 'microfocus sealed X-ray tube'
_diffrn_source_current 1.4
_diffrn_source_power 0.07
_diffrn_source_type 'Incoatec I\ms'
_diffrn_source_voltage 50.0
_diffrn_standards_number 0
_exptl_absorpt_coefficient_mu 0.085
_exptl_absorpt_correction_T_max 0.7454
_exptl_absorpt_correction_T_min 0.6825
_exptl_absorpt_correction_type multi-scan
_exptl_absorpt_process_details
;
SADABS-2016/2 (Bruker,2016/2) was used for absorption correction.
wR2(int) was 0.0633 before and 0.0418 after correction.
The Ratio of minimum to maximum transmission is 0.9156.
The \l/2 correction factor is Not present.
;
_exptl_crystal_colour 'clear dark brown'
_exptl_crystal_colour_lustre clear
_exptl_crystal_colour_modifier dark
_exptl_crystal_colour_primary brown
_exptl_crystal_density_diffrn 1.396
_exptl_crystal_description block
_exptl_crystal_F_000 596
_exptl_crystal_preparation 'As received'
_exptl_crystal_size_max 0.18
_exptl_crystal_size_mid 0.14
_exptl_crystal_size_min 0.09
_refine_diff_density_max 0.070
_refine_diff_density_min -0.106
_refine_diff_density_rms 0.019
_refine_ls_extinction_method none
_refine_ls_goodness_of_fit_ref 1.034
_refine_ls_hydrogen_treatment constr
_refine_ls_matrix_type full
_refine_ls_number_parameters 199
_refine_ls_number_reflns 918
_refine_ls_number_restraints 231
_refine_ls_restrained_S_all 0.920
_refine_ls_R_factor_all 0.0725
_refine_ls_R_factor_gt 0.0337
_refine_ls_shift/su_max 0.000
_refine_ls_shift/su_mean 0.000
_refine_ls_structure_factor_coef Fsqd
_refine_ls_weighting_details 'w=1/[\s^2^(Fo^2^)+(0.0507P)^2^+0.1489P] where P=(Fo^2^+2Fc^2^)/3'
_refine_ls_weighting_scheme calc
_refine_ls_wR_factor_gt 0.0770
_refine_ls_wR_factor_ref 0.0921
_reflns_Friedel_coverage 0.000
_reflns_number_gt 604
_reflns_number_total 918
_reflns_threshold_expression 'I > 2\s(I)'
_cod_data_source_file um5054sup1.cif
_cod_data_source_block mo_sp20040_0m_0p6591GPa
_cod_original_cell_volume 1352.5(2)
_cod_database_code 2022551
_shelx_shelxl_version_number 2018/3
_shelx_space_group_comment
;
The symmetry employed for this shelxl refinement is uniquely defined
by the following loop, which should always be used as a source of
symmetry information in preference to the above space-group names.
They are only intended as comments.
;
_shelx_estimated_absorpt_t_max 0.992
_shelx_estimated_absorpt_t_min 0.985
_olex2_refinement_description
;
1. Fixed Uiso
 At 1.2 times of:
  All C(H) groups
2. Restrained distances
 N2-N1
 1.361 with sigma of 0.01
 C3-N1
 1.401 with sigma of 0.01
 C3-N2
 2.417 with sigma of 0.03
 C14-N1
 1.427 with sigma of 0.01
 C14-N2
 2.342 with sigma of 0.03
 C14-C3
 2.488 with sigma of 0.03
 C1-N2
 1.336 with sigma of 0.01
 C1-N1
 2.289 with sigma of 0.03
 N3-C1
 1.325 with sigma of 0.01
 N3-N2
 2.388 with sigma of 0.03
 C8-C1
 1.489 with sigma of 0.01
 C8-N2
 2.375 with sigma of 0.03
 C8-N3
 2.413 with sigma of 0.03
 C2-N3
 1.375 with sigma of 0.01
 C2-C1
 2.287 with sigma of 0.03
 C7-C2
 1.392 with sigma of 0.01
 C7-N3
 2.395 with sigma of 0.03
 C3-C2
 1.408 with sigma of 0.01
 C3-N3
 2.434 with sigma of 0.03
 C3-C7
 2.401 with sigma of 0.03
 C6-C7
 1.372 with sigma of 0.01
 C6-C2
 2.411 with sigma of 0.03
 C5-C6
 1.389 with sigma of 0.01
 C5-C7
 2.386 with sigma of 0.03
 C4-C5
 1.375 with sigma of 0.01
 C4-C6
 2.404 with sigma of 0.03
 C3-C4
 1.39 with sigma of 0.01
 C3-C5
 2.388 with sigma of 0.03
 C19-C14
 1.374 with sigma of 0.01
 C19-N1
 2.43 with sigma of 0.03
 C15-C14
 1.374 with sigma of 0.01
 C15-N1
 2.415 with sigma of 0.03
 C15-C19
 2.385 with sigma of 0.03
 C18-C19
 1.384 with sigma of 0.01
 C18-C14
 2.381 with sigma of 0.03
 C17-C18
 1.356 with sigma of 0.01
 C17-C19
 2.382 with sigma of 0.03
 C16-C17
 1.374 with sigma of 0.01
 C16-C18
 2.361 with sigma of 0.03
 C15-C16
 1.387 with sigma of 0.01
 C15-C17
 2.396 with sigma of 0.03
 C9-C8
 1.393 with sigma of 0.01
 C9-C1
 2.488 with sigma of 0.03
 C13-C8
 1.379 with sigma of 0.01
 C13-C1
 2.511 with sigma of 0.03
 C13-C9
 2.384 with sigma of 0.03
 C10-C9
 1.383 with sigma of 0.01
 C10-C8
 2.403 with sigma of 0.03
 C11-C10
 1.362 with sigma of 0.01
 C11-C9
 2.388 with sigma of 0.03
 C12-C11
 1.373 with sigma of 0.01
 C12-C10
 2.365 with sigma of 0.03
 C13-C12
 1.379 with sigma of 0.01
 C13-C11
 2.387 with sigma of 0.03
3. Rigid body (RIGU) restrains
 All non-hydrogen atoms
 with sigma for 1-2 distances of 0.004 and sigma for 1-3 distances of 0.004
4.a Aromatic/amide H refined with riding coordinates:
 C7(H7), C6(H6), C5(H5), C4(H4), C19(H19), C18(H18), C17(H17), C16(H16),
 C15(H15), C9(H9), C10(H10), C11(H11), C12(H12), C13(H13)
;
_olex2_exptl_crystal_mounting_method 'Merrill Bassett diamond anvil cell'
_olex2_submission_original_sample_id SP20040
_olex2_submission_special_instructions 'No special instructions were received'

loop_
_space_group_symop_operation_xyz
'x, y, z'
'-x+1/2, y+1/2, -z+1/2'
'-x, -y, -z'
'x-1/2, -y-1/2, z-1/2'

loop_
_atom_site_label
_atom_site_type_symbol
_atom_site_fract_x
_atom_site_fract_y
_atom_site_fract_z
_atom_site_U_iso_or_equiv
_atom_site_adp_type
_atom_site_occupancy
_atom_site_site_symmetry_order
_atom_site_calc_flag
_atom_site_refinement_flags_posn
_atom_site_refinement_flags_adp
_atom_site_refinement_flags_occupancy
_atom_site_disorder_assembly
_atom_site_disorder_group
N1 N 0.4737(2) 0.7112(3) 0.6584(3) 0.037(3) Uani 1 1 d D . . . .
N2 N 0.4422(2) 0.7061(3) 0.7229(3) 0.038(3) Uani 1 1 d D . . . .
N3 N 0.2157(2) 0.6958(3) 0.6730(3) 0.036(3) Uani 1 1 d D . . . .
C1 C 0.3137(2) 0.7002(4) 0.7260(4) 0.031(3) Uani 1 1 d D . . . .
C2 C 0.2483(3) 0.6906(4) 0.6080(4) 0.033(3) Uani 1 1 d D . . . .
C7 C 0.1520(3) 0.6729(4) 0.5504(4) 0.039(3) Uani 1 1 d D . . . .
H7 H 0.064762 0.670168 0.555874 0.046 Uiso 1 1 calc R U . . .
C6 C 0.1826(3) 0.6594(5) 0.4857(4) 0.043(3) Uani 1 1 d D . . . .
H6 H 0.115919 0.646329 0.447786 0.051 Uiso 1 1 calc R U . . .
C5 C 0.3126(2) 0.6649(3) 0.4754(3) 0.046(3) Uani 1 1 d D . . . .
H5 H 0.332617 0.655638 0.431009 0.055 Uiso 1 1 calc R U . . .
C4 C 0.4102(3) 0.6843(4) 0.5317(4) 0.040(3) Uani 1 1 d D . . . .
H4 H 0.496902 0.688652 0.525396 0.048 Uiso 1 1 calc R U . . .
C3 C 0.3808(3) 0.6973(4) 0.5979(4) 0.034(3) Uani 1 1 d D . . . .
C14 C 0.61171(19) 0.7114(3) 0.6578(3) 0.031(3) Uani 1 1 d D . . . .
C19 C 0.6658(2) 0.8517(3) 0.6206(3) 0.047(4) Uani 1 1 d D . . . .
H19 H 0.613001 0.946961 0.595387 0.056 Uiso 1 1 calc R U . . .
C18 C 0.7989(2) 0.8511(4) 0.6207(3) 0.052(4) Uani 1 1 d D . . . .
H18 H 0.835994 0.945196 0.595243 0.063 Uiso 1 1 calc R U . . .
C17 C 0.8761(2) 0.7115(5) 0.6584(3) 0.053(4) Uani 1 1 d D . . . .
H17 H 0.965797 0.711476 0.658704 0.063 Uiso 1 1 calc R U . . .
C16 C 0.8220(2) 0.5719(5) 0.6957(3) 0.056(4) Uani 1 1 d D . . . .
H16 H 0.874989 0.476887 0.720971 0.067 Uiso 1 1 calc R U . . .
C15 C 0.68818(19) 0.5718(4) 0.6960(3) 0.042(3) Uani 1 1 d D . . . .
H15 H 0.651147 0.478406 0.721788 0.051 Uiso 1 1 calc R U . . .
C8 C 0.2828(3) 0.6974(3) 0.7971(4) 0.031(3) Uani 1 1 d D . . . .
C9 C 0.1529(2) 0.7152(4) 0.8062(4) 0.042(4) Uani 1 1 d D . . . .
H9 H 0.086930 0.730503 0.768095 0.050 Uiso 1 1 calc R U . . .
C10 C 0.1226(3) 0.7100(4) 0.8720(4) 0.047(4) Uani 1 1 d D . . . .
H10 H 0.035895 0.721982 0.877911 0.056 Uiso 1 1 calc R U . . .
C11 C 0.2180(3) 0.6874(3) 0.9287(4) 0.052(4) Uani 1 1 d D . . . .
H11 H 0.196370 0.683970 0.972798 0.062 Uiso 1 1 calc R U . . .
C12 C 0.3467(3) 0.6699(4) 0.9202(4) 0.046(3) Uani 1 1 d D . . . .
H12 H 0.412006 0.654425 0.958584 0.055 Uiso 1 1 calc R U . . .
C13 C 0.3783(3) 0.6752(4) 0.8550(4) 0.040(3) Uani 1 1 d D . . . .
H13 H 0.465318 0.663604 0.849718 0.048 Uiso 1 1 calc R U . . .

loop_
_atom_site_aniso_label
_atom_site_aniso_U_11
_atom_site_aniso_U_22
_atom_site_aniso_U_33
_atom_site_aniso_U_23
_atom_site_aniso_U_13
_atom_site_aniso_U_12
N1 0.0231(12) 0.0470(13) 0.041(9) 0.002(2) 0.007(2) 0.0008(9)
N2 0.0253(13) 0.0445(13) 0.045(9) -0.001(2) 0.009(2) -0.0010(9)
N3 0.0264(14) 0.0391(13) 0.040(9) 0.002(2) 0.001(3) 0.0015(9)
C1 0.0252(14) 0.0279(13) 0.038(9) -0.001(3) 0.002(3) 0.0002(10)
C2 0.0292(17) 0.0331(15) 0.037(9) -0.002(3) 0.005(3) 0.0014(10)
C7 0.0253(14) 0.0493(17) 0.039(10) 0.001(3) -0.002(3) 0.0030(11)
C6 0.0381(16) 0.0513(17) 0.037(10) -0.007(3) 0.002(3) 0.0023(12)
C5 0.0375(14) 0.0551(16) 0.043(10) 0.004(3) 0.003(3) 0.0026(11)
C4 0.0317(16) 0.0490(17) 0.040(10) 0.003(3) 0.009(3) 0.0023(12)
C3 0.0277(15) 0.0324(14) 0.041(9) -0.002(3) 0.004(3) 0.0014(10)
C14 0.0233(11) 0.0436(14) 0.025(10) -0.005(2) 0.004(2) 0.0003(10)
C19 0.0334(12) 0.0480(17) 0.058(12) 0.003(2) 0.004(3) -0.0031(10)
C18 0.0361(14) 0.079(2) 0.044(13) -0.001(3) 0.012(3) -0.0166(12)
C17 0.0260(12) 0.104(3) 0.027(13) -0.011(3) 0.003(3) -0.0001(14)
C16 0.0357(13) 0.092(2) 0.037(13) 0.009(3) -0.003(3) 0.0166(13)
C15 0.0357(12) 0.0572(17) 0.035(11) 0.004(2) 0.010(2) 0.0034(10)
C8 0.0295(15) 0.0287(14) 0.037(9) -0.001(3) 0.008(3) -0.0019(10)
C9 0.0290(15) 0.0419(15) 0.055(11) 0.001(3) 0.006(3) -0.0023(10)
C10 0.0364(16) 0.0472(16) 0.061(11) -0.002(3) 0.019(3) -0.0053(12)
C11 0.0519(17) 0.0476(17) 0.059(12) -0.003(3) 0.018(3) -0.0070(12)
C12 0.0464(18) 0.0528(18) 0.036(11) -0.003(3) 0.001(3) -0.0027(13)
C13 0.0301(15) 0.0483(17) 0.041(10) -0.006(3) 0.003(3) -0.0011(12)

loop_
_atom_type_symbol
_atom_type_description
_atom_type_scat_dispersion_real
_atom_type_scat_dispersion_imag
_atom_type_scat_source
C C 0.0033 0.0016 'International Tables Vol C Tables 4.2.6.8 and 6.1.1.4'
H H 0.0000 0.0000 'International Tables Vol C Tables 4.2.6.8 and 6.1.1.4'
N N 0.0061 0.0033 'International Tables Vol C Tables 4.2.6.8 and 6.1.1.4'

loop_
_geom_angle_atom_site_label_1
_geom_angle_atom_site_label_2
_geom_angle_atom_site_label_3
_geom_angle
_geom_angle_site_symmetry_1
_geom_angle_site_symmetry_3
_geom_angle_publ_flag
N2 N1 C3 123.2(3) . . ?
N2 N1 C14 113.9(5) . . ?
C3 N1 C14 122.6(5) . . ?
C1 N2 N1 116.0(5) . . ?
C1 N3 C2 116.8(4) . . ?
N2 C1 C8 114.6(5) . . ?
N3 C1 N2 126.9(6) . . ?
N3 C1 C8 118.5(3) . . ?
N3 C2 C7 120.2(4) . . ?
N3 C2 C3 121.6(5) . . ?
C7 C2 C3 118.2(6) . . ?
C2 C7 H7 119.4 . . ?
C6 C7 C2 121.1(4) . . ?
C6 C7 H7 119.4 . . ?
C7 C6 H6 119.5 . . ?
C7 C6 C5 121.1(5) . . ?
C5 C6 H6 119.5 . . ?
C6 C5 H5 120.5 . . ?
C4 C5 C6 119.0(5) . . ?
C4 C5 H5 120.5 . . ?
C5 C4 H4 119.6 . . ?
C5 C4 C3 120.7(3) . . ?
C3 C4 H4 119.6 . . ?
N1 C3 C2 115.3(6) . . ?
C4 C3 N1 124.7(3) . . ?
C4 C3 C2 119.9(5) . . ?
C19 C14 N1 120.3(3) . . ?
C15 C14 N1 118.8(3) . . ?
C15 C14 C19 120.9(2) . . ?
C14 C19 H19 120.1 . . ?
C14 C19 C18 119.8(3) . . ?
C18 C19 H19 120.1 . . ?
C19 C18 H18 120.1 . . ?
C17 C18 C19 119.8(3) . . ?
C17 C18 H18 120.1 . . ?
C18 C17 H17 119.8 . . ?
C18 C17 C16 120.4(3) . . ?
C16 C17 H17 119.8 . . ?
C17 C16 H16 119.9 . . ?
C17 C16 C15 120.2(3) . . ?
C15 C16 H16 119.9 . . ?
C14 C15 C16 119.0(3) . . ?
C14 C15 H15 120.5 . . ?
C16 C15 H15 120.5 . . ?
C9 C8 C1 119.2(5) . . ?
C13 C8 C1 122.3(3) . . ?
C13 C8 C9 118.5(6) . . ?
C8 C9 H9 120.1 . . ?
C10 C9 C8 119.8(5) . . ?
C10 C9 H9 120.1 . . ?
C9 C10 H10 119.5 . . ?
C11 C10 C9 121.0(3) . . ?
C11 C10 H10 119.5 . . ?
C10 C11 H11 120.2 . . ?
C10 C11 C12 119.7(6) . . ?
C12 C11 H11 120.2 . . ?
C11 C12 H12 120.0 . . ?
C13 C12 C11 120.0(6) . . ?
C13 C12 H12 120.0 . . ?
C8 C13 H13 119.5 . . ?
C12 C13 C8 121.1(4) . . ?
C12 C13 H13 119.5 . . ?

loop_
_geom_bond_atom_site_label_1
_geom_bond_atom_site_label_2
_geom_bond_distance
_geom_bond_site_symmetry_2
_geom_bond_publ_flag
N1 N2 1.358(7) . ?
N1 C3 1.399(7) . ?
N1 C14 1.435(3) . ?
N2 C1 1.346(4) . ?
N3 C1 1.325(6) . ?
N3 C2 1.373(7) . ?
C1 C8 1.483(7) . ?
C2 C7 1.381(7) . ?
C2 C3 1.423(5) . ?
C7 H7 0.9300 . ?
C7 C6 1.361(8) . ?
C6 H6 0.9300 . ?
C6 C5 1.399(4) . ?
C5 H5 0.9300 . ?
C5 C4 1.373(6) . ?
C4 H4 0.9300 . ?
C4 C3 1.385(8) . ?
C14 C19 1.371(5) . ?
C14 C15 1.370(4) . ?
C19 H19 0.9300 . ?
C19 C18 1.382(3) . ?
C18 H18 0.9300 . ?
C18 C17 1.369(5) . ?
C17 H17 0.9300 . ?
C17 C16 1.370(5) . ?
C16 H16 0.9300 . ?
C16 C15 1.390(3) . ?
C15 H15 0.9300 . ?
C8 C9 1.396(4) . ?
C8 C13 1.383(7) . ?
C9 H9 0.9300 . ?
C9 C10 1.379(8) . ?
C10 H10 0.9300 . ?
C10 C11 1.366(7) . ?
C11 H11 0.9300 . ?
C11 C12 1.378(4) . ?
C12 H12 0.9300 . ?
C12 C13 1.372(8) . ?
C13 H13 0.9300 . ?

loop_
_geom_torsion_atom_site_label_1
_geom_torsion_atom_site_label_2
_geom_torsion_atom_site_label_3
_geom_torsion_atom_site_label_4
_geom_torsion
_geom_torsion_site_symmetry_1
_geom_torsion_site_symmetry_2
_geom_torsion_site_symmetry_3
_geom_torsion_site_symmetry_4
_geom_torsion_publ_flag
N1 N2 C1 N3 1.1(4) . . . . ?
N1 N2 C1 C8 -179.2(2) . . . . ?
N1 C14 C19 C18 179.6(5) . . . . ?
N1 C14 C15 C16 -179.8(4) . . . . ?
N2 N1 C3 C2 4.0(4) . . . . ?
N2 N1 C3 C4 -174.0(3) . . . . ?
N2 N1 C14 C19 -128.6(4) . . . . ?
N2 N1 C14 C15 50.1(5) . . . . ?
N2 C1 C8 C9 172.4(2) . . . . ?
N2 C1 C8 C13 -8.4(4) . . . . ?
N3 C1 C8 C9 -7.9(4) . . . . ?
N3 C1 C8 C13 171.2(2) . . . . ?
N3 C2 C7 C6 -177.3(3) . . . . ?
N3 C2 C3 N1 -0.5(4) . . . . ?
N3 C2 C3 C4 177.6(3) . . . . ?
C1 N3 C2 C7 175.8(2) . . . . ?
C1 N3 C2 C3 -2.3(4) . . . . ?
C1 C8 C9 C10 179.1(3) . . . . ?
C1 C8 C13 C12 -178.9(3) . . . . ?
C2 N3 C1 N2 2.1(4) . . . . ?
C2 N3 C1 C8 -177.5(2) . . . . ?
C2 C7 C6 C5 -0.6(5) . . . . ?
C7 C2 C3 N1 -178.7(2) . . . . ?
C7 C2 C3 C4 -0.6(4) . . . . ?
C7 C6 C5 C4 0.0(5) . . . . ?
C6 C5 C4 C3 0.3(4) . . . . ?
C5 C4 C3 N1 178.0(2) . . . . ?
C5 C4 C3 C2 0.0(5) . . . . ?
C3 N1 N2 C1 -4.4(4) . . . . ?
C3 N1 C14 C19 57.5(5) . . . . ?
C3 N1 C14 C15 -123.8(4) . . . . ?
C3 C2 C7 C6 0.9(5) . . . . ?
C14 N1 N2 C1 -178.26(18) . . . . ?
C14 N1 C3 C2 177.4(2) . . . . ?
C14 N1 C3 C4 -0.6(5) . . . . ?
C14 C19 C18 C17 -0.6(7) . . . . ?
C19 C14 C15 C16 -1.1(7) . . . . ?
C19 C18 C17 C16 0.3(7) . . . . ?
C18 C17 C16 C15 -0.5(8) . . . . ?
C17 C16 C15 C14 0.9(7) . . . . ?
C15 C14 C19 C18 1.0(7) . . . . ?
C8 C9 C10 C11 0.0(5) . . . . ?
C9 C8 C13 C12 0.2(5) . . . . ?
C9 C10 C11 C12 0.1(5) . . . . ?
C10 C11 C12 C13 0.0(5) . . . . ?
C11 C12 C13 C8 -0.2(5) . . . . ?
C13 C8 C9 C10 -0.1(4) . . . . ?

_cod_database_fobs_code 2022551
